data_4034336
loop_
_publ_author_name
'Rokade, Balaji V.'
'Guiry, Patrick J.'

_publ_section_title
;
 Enantioselective Catalytic Asymmetric A3 Coupling with
 Phosphino-Imidazoline Ligands.
;
_journal_issue 9
_journal_name_full 'The Journal of organic chemistry'
_journal_page_first 5763
_journal_page_last 5772
_journal_paper_doi 10.1021/acs.joc.9b00728
_journal_volume 84
_journal_year 2019
_chemical_absolute_configuration ad
_chemical_formula_moiety 'C19 H21 Cl N2 O'
_chemical_formula_sum 'C19 H21 Cl N2 O'
_chemical_formula_weight 328.83
_space_group_crystal_system orthorhombic
_space_group_IT_number 19
_space_group_name_Hall 'P 2ac 2ab'
_space_group_name_H-M_alt 'P 21 21 21'
_atom_sites_solution_hydrogens mixed
_atom_sites_solution_primary direct
_atom_sites_solution_secondary difmap
_audit_creation_method SHELXL-2014
_cell_angle_alpha 90
_cell_angle_beta 90
_cell_angle_gamma 90
_cell_formula_units_Z 4
_cell_length_a 5.80118(4)
_cell_length_b 13.54760(6)
_cell_length_c 21.7017(1)
_cell_measurement_reflns_used 37755
_cell_measurement_temperature 100(2)
_cell_measurement_theta_max 76.7620
_cell_measurement_theta_min 3.8180
_cell_volume 1705.581(16)
_computing_cell_refinement 'CrysAlisPro 1.171.38.41 (Rigaku OD, 2015)'
_computing_data_collection 'CrysAlisPro 1.171.38.41 (Rigaku OD, 2015)'
_computing_data_reduction 'CrysAlisPro 1.171.38.41 (Rigaku OD, 2015)'
_computing_structure_refinement 'SHELXL-2014 (Sheldrick, 2014)'
_diffrn_ambient_temperature 100(2)
_diffrn_detector_area_resol_mean 10.3196
_diffrn_measured_fraction_theta_full 1.000
_diffrn_measured_fraction_theta_max 0.999
_diffrn_measurement_device_type 'SuperNova, Dual, Cu at zero, Atlas'
_diffrn_measurement_method '\w scans'
_diffrn_radiation_type CuK\a
_diffrn_radiation_wavelength 1.54184
_diffrn_reflns_av_R_equivalents 0.0442
_diffrn_reflns_av_unetI/netI 0.0122
_diffrn_reflns_Laue_measured_fraction_full 1.000
_diffrn_reflns_Laue_measured_fraction_max 0.999
_diffrn_reflns_limit_h_max 7
_diffrn_reflns_limit_h_min -7
_diffrn_reflns_limit_k_max 16
_diffrn_reflns_limit_k_min -17
_diffrn_reflns_limit_l_max 27
_diffrn_reflns_limit_l_min -27
_diffrn_reflns_number 67785
_diffrn_reflns_point_group_measured_fraction_full 1.000
_diffrn_reflns_point_group_measured_fraction_max 0.997
_diffrn_reflns_theta_full 67.684
_diffrn_reflns_theta_max 76.926
_diffrn_reflns_theta_min 3.846
_diffrn_source 'micro-focus sealed X-ray tube'
_exptl_absorpt_coefficient_mu 2.020
_exptl_absorpt_correction_T_max 0.900
_exptl_absorpt_correction_T_min 0.695
_exptl_absorpt_correction_type gaussian
_exptl_absorpt_process_details
; 
CrysAlisPro 1.171.38.41 (Rigaku Oxford Diffraction, 2015) 
Numerical absorption correction based on gaussian integration over 
a multifaceted crystal model 
Empirical absorption correction using spherical harmonics, 
implemented in SCALE3 ABSPACK scaling algorithm. 
;
_exptl_crystal_colour colourless
_exptl_crystal_density_diffrn 1.281
_exptl_crystal_description prism
_exptl_crystal_F_000 696
_exptl_crystal_size_max 0.223
_exptl_crystal_size_mid 0.118
_exptl_crystal_size_min 0.058
_refine_diff_density_max 0.264
_refine_diff_density_min -0.310
_refine_diff_density_rms 0.049
_refine_ls_abs_structure_details
; 
 Flack x determined using 1454 quotients [(I+)-(I-)]/[(I+)+(I-)] 
 (Parsons, Flack and Wagner, Acta Cryst. B69 (2013) 249-259). 
;
_refine_ls_abs_structure_Flack -0.009(3)
_refine_ls_extinction_method none
_refine_ls_goodness_of_fit_ref 1.104
_refine_ls_hydrogen_treatment mixed
_refine_ls_matrix_type full
_refine_ls_number_parameters 214
_refine_ls_number_reflns 3596
_refine_ls_number_restraints 0
_refine_ls_restrained_S_all 1.104
_refine_ls_R_factor_all 0.0282
_refine_ls_R_factor_gt 0.0277
_refine_ls_shift/su_max 0.001
_refine_ls_shift/su_mean 0.000
_refine_ls_structure_factor_coef Fsqd
_refine_ls_weighting_details 'w=1/[\s^2^(Fo^2^)+(0.0493P)^2^+0.2832P] where P=(Fo^2^+2Fc^2^)/3'
_refine_ls_weighting_scheme calc
_refine_ls_wR_factor_gt 0.0758
_refine_ls_wR_factor_ref 0.0763
_reflns_Friedel_coverage 0.712
_reflns_Friedel_fraction_full 1.000
_reflns_Friedel_fraction_max 0.995
_reflns_number_gt 3526
_reflns_number_total 3596
_reflns_threshold_expression 'I > 2\s(I)'
_cod_data_source_file jo9b00728_si_002.cif
_cod_data_source_block gui160
_cod_original_cell_volume 1705.582(16)
_cod_database_code 4034336
_shelx_space_group_comment
; 
The symmetry employed for this shelxl refinement is uniquely defined 
by the following loop, which should always be used as a source of 
symmetry information in preference to the above space-group names. 
They are only intended as comments. 
;
_shelxl_version_number 2014-3

loop_
_space_group_symop_operation_xyz
'x, y, z'
'-x+1/2, -y, z+1/2'
'x+1/2, -y+1/2, -z'
'-x, y+1/2, -z+1/2'

loop_
_atom_site_label
_atom_site_type_symbol
_atom_site_fract_x
_atom_site_fract_y
_atom_site_fract_z
_atom_site_U_iso_or_equiv
_atom_site_adp_type
_atom_site_occupancy
_atom_site_site_symmetry_order
_atom_site_calc_flag
_atom_site_refinement_flags_posn
_atom_site_refinement_flags_adp
N1 N 0.2354(3) 0.32151(11) 0.81881(7) 0.0214(3) Uani 1 1 d . .
C1 C 0.3987(3) 0.31598(12) 0.77824(8) 0.0203(3) Uani 1 1 d . .
Cl Cl 0.59075(8) 0.21867(3) 0.78907(2) 0.02475(12) Uani 1 1 d . .
C2 C 0.4353(3) 0.38283(12) 0.72815(8) 0.0194(3) Uani 1 1 d . .
C3 C 0.2835(3) 0.46042(12) 0.72410(8) 0.0207(3) Uani 1 1 d . .
H3 H 0.2988 0.5069 0.6916 0.025 Uiso 1 1 calc R U
C4 C 0.1046(3) 0.47195(12) 0.76785(8) 0.0198(3) Uani 1 1 d . .
C5 C -0.0565(3) 0.55090(13) 0.76654(8) 0.0228(4) Uani 1 1 d . .
H5 H -0.0447 0.6002 0.7356 0.027 Uiso 1 1 calc R U
C6 C -0.2281(4) 0.55634(14) 0.80941(9) 0.0251(4) Uani 1 1 d . .
H6 H -0.3343 0.6097 0.8083 0.030 Uiso 1 1 calc R U
C7 C -0.2489(4) 0.48291(14) 0.85549(9) 0.0259(4) Uani 1 1 d . .
H7 H -0.3708 0.4868 0.8846 0.031 Uiso 1 1 calc R U
C8 C -0.0946(4) 0.40597(13) 0.85862(8) 0.0244(4) Uani 1 1 d . .
H8 H -0.1083 0.3575 0.8901 0.029 Uiso 1 1 calc R U
C9 C 0.0839(3) 0.39966(12) 0.81475(8) 0.0203(3) Uani 1 1 d . .
C10 C 0.6334(3) 0.36609(12) 0.68393(8) 0.0205(3) Uani 1 1 d . .
H10 H 0.7719 0.3508 0.7097 0.025 Uiso 1 1 calc R U
N2 N 0.5870(3) 0.27776(10) 0.64653(7) 0.0199(3) Uani 1 1 d . .
C11 C 0.7935(3) 0.23553(14) 0.61860(9) 0.0246(4) Uani 1 1 d . .
H11A H 0.8973 0.2073 0.6502 0.030 Uiso 1 1 calc R U
H11B H 0.8787 0.2855 0.5944 0.030 Uiso 1 1 calc R U
C12 C 0.6949(4) 0.15524(14) 0.57715(10) 0.0296(4) Uani 1 1 d . .
H12A H 0.6775 0.0924 0.5999 0.035 Uiso 1 1 calc R U
H12B H 0.7953 0.1441 0.5409 0.035 Uiso 1 1 calc R U
C13 C 0.4584(4) 0.19620(14) 0.55741(9) 0.0301(4) Uani 1 1 d . .
H13A H 0.4562 0.2105 0.5127 0.036 Uiso 1 1 calc R U
H13B H 0.3342 0.1485 0.5669 0.036 Uiso 1 1 calc R U
C14 C 0.4283(3) 0.29129(13) 0.59494(9) 0.0259(4) Uani 1 1 d . .
H14A H 0.4703 0.3501 0.5703 0.031 Uiso 1 1 calc R U
H14B H 0.2675 0.2985 0.6096 0.031 Uiso 1 1 calc R U
C15 C 0.6926(3) 0.45398(13) 0.64644(8) 0.0220(4) Uani 1 1 d . .
C16 C 0.7528(3) 0.51937(13) 0.61331(8) 0.0220(4) Uani 1 1 d . .
C17 C 0.8403(3) 0.59906(13) 0.57249(8) 0.0234(4) Uani 1 1 d . .
O O 0.9743(3) 0.66762(10) 0.60746(6) 0.0267(3) Uani 1 1 d . .
H1O H 0.876(6) 0.699(2) 0.6284(14) 0.048(8) Uiso 1 1 d . .
C18 C 1.0072(4) 0.55354(15) 0.52601(9) 0.0322(5) Uani 1 1 d . .
H18A H 1.0653 0.6051 0.4984 0.048 Uiso 1 1 calc R U
H18B H 0.9268 0.5031 0.5018 0.048 Uiso 1 1 calc R U
H18C H 1.1367 0.5232 0.5480 0.048 Uiso 1 1 calc R U
C19 C 0.6415(4) 0.65118(15) 0.54012(10) 0.0321(4) Uani 1 1 d . .
H19A H 0.7020 0.7050 0.5146 0.048 Uiso 1 1 calc R U
H19B H 0.5354 0.6781 0.5710 0.048 Uiso 1 1 calc R U
H19C H 0.5592 0.6039 0.5139 0.048 Uiso 1 1 calc R U

loop_
_atom_site_aniso_label
_atom_site_aniso_U_11
_atom_site_aniso_U_22
_atom_site_aniso_U_33
_atom_site_aniso_U_23
_atom_site_aniso_U_13
_atom_site_aniso_U_12
N1 0.0292(8) 0.0143(6) 0.0206(7) 0.0013(5) 0.0002(6) 0.0003(6)
C1 0.0272(9) 0.0126(7) 0.0209(8) -0.0001(6) -0.0013(7) -0.0015(7)
Cl 0.0301(2) 0.0172(2) 0.0269(2) 0.00404(14) 0.00219(17) 0.00395(17)
C2 0.0248(8) 0.0150(7) 0.0183(7) -0.0003(6) -0.0014(7) -0.0045(7)
C3 0.0280(9) 0.0139(7) 0.0204(8) 0.0016(6) -0.0029(7) -0.0033(7)
C4 0.0257(8) 0.0136(7) 0.0200(7) -0.0007(6) -0.0031(7) -0.0023(7)
C5 0.0304(9) 0.0143(7) 0.0237(8) -0.0007(6) -0.0057(7) -0.0001(7)
C6 0.0303(9) 0.0174(8) 0.0276(9) -0.0021(7) -0.0042(8) 0.0031(7)
C7 0.0316(9) 0.0207(8) 0.0254(9) -0.0030(7) 0.0033(8) 0.0016(8)
C8 0.0334(9) 0.0181(8) 0.0218(8) 0.0004(6) 0.0016(8) 0.0009(8)
C9 0.0267(8) 0.0144(7) 0.0200(7) -0.0012(6) -0.0018(7) -0.0011(7)
C10 0.0241(8) 0.0163(7) 0.0211(8) 0.0008(6) -0.0002(7) -0.0044(6)
N2 0.0228(7) 0.0155(6) 0.0214(7) -0.0013(5) 0.0013(6) -0.0024(6)
C11 0.0238(9) 0.0233(9) 0.0268(9) 0.0011(7) 0.0040(7) 0.0005(7)
C12 0.0379(11) 0.0197(8) 0.0312(10) -0.0025(7) 0.0107(8) -0.0023(8)
C13 0.0460(12) 0.0197(9) 0.0246(9) -0.0018(7) -0.0046(8) -0.0045(8)
C14 0.0275(9) 0.0203(8) 0.0299(9) -0.0035(7) -0.0056(8) -0.0016(8)
C15 0.0255(9) 0.0193(8) 0.0212(8) -0.0013(7) -0.0012(7) -0.0039(7)
C16 0.0273(9) 0.0178(8) 0.0208(8) -0.0028(7) 0.0017(7) -0.0034(7)
C17 0.0324(9) 0.0157(7) 0.0220(8) -0.0018(7) 0.0036(7) -0.0061(7)
O 0.0311(7) 0.0174(6) 0.0316(7) -0.0067(5) 0.0043(6) -0.0066(5)
C18 0.0455(12) 0.0221(9) 0.0289(9) -0.0053(7) 0.0140(9) -0.0071(8)
C19 0.0398(12) 0.0286(10) 0.0279(9) 0.0070(8) 0.0003(8) -0.0016(8)

loop_
_atom_type_symbol
_atom_type_description
_atom_type_scat_dispersion_real
_atom_type_scat_dispersion_imag
_atom_type_scat_source
C C 0.0181 0.0091 'International Tables Vol C Tables 4.2.6.8 and 6.1.1.4'
H H 0.0000 0.0000 'International Tables Vol C Tables 4.2.6.8 and 6.1.1.4'
Cl Cl 0.3639 0.7018 'International Tables Vol C Tables 4.2.6.8 and 6.1.1.4'
N N 0.0311 0.0180 'International Tables Vol C Tables 4.2.6.8 and 6.1.1.4'
O O 0.0492 0.0322 'International Tables Vol C Tables 4.2.6.8 and 6.1.1.4'

loop_
_geom_angle_atom_site_label_1
_geom_angle_atom_site_label_2
_geom_angle_atom_site_label_3
_geom_angle
C1 N1 C9 117.85(15)
N1 C1 C2 126.05(16)
N1 C1 Cl 114.83(13)
C2 C1 Cl 119.10(14)
C3 C2 C1 115.95(16)
C3 C2 C10 124.09(15)
C1 C2 C10 119.96(16)
C2 C3 C4 120.76(16)
C2 C3 H3 119.6
C4 C3 H3 119.6
C3 C4 C9 117.87(16)
C3 C4 C5 123.51(16)
C9 C4 C5 118.62(17)
C6 C5 C4 120.46(17)
C6 C5 H5 119.8
C4 C5 H5 119.8
C5 C6 C7 120.37(18)
C5 C6 H6 119.8
C7 C6 H6 119.8
C8 C7 C6 120.81(19)
C8 C7 H7 119.6
C6 C7 H7 119.6
C7 C8 C9 119.39(17)
C7 C8 H8 120.3
C9 C8 H8 120.3
N1 C9 C8 118.15(15)
N1 C9 C4 121.50(16)
C8 C9 C4 120.34(17)
N2 C10 C15 113.14(14)
N2 C10 C2 109.43(14)
C15 C10 C2 113.78(15)
N2 C10 H10 106.7
C15 C10 H10 106.7
C2 C10 H10 106.7
C11 N2 C14 104.37(14)
C11 N2 C10 113.46(14)
C14 N2 C10 115.85(13)
N2 C11 C12 102.56(15)
N2 C11 H11A 111.3
C12 C11 H11A 111.3
N2 C11 H11B 111.3
C12 C11 H11B 111.3
H11A C11 H11B 109.2
C11 C12 C13 103.96(15)
C11 C12 H12A 111.0
C13 C12 H12A 111.0
C11 C12 H12B 111.0
C13 C12 H12B 111.0
H12A C12 H12B 109.0
C14 C13 C12 104.85(16)
C14 C13 H13A 110.8
C12 C13 H13A 110.8
C14 C13 H13B 110.8
C12 C13 H13B 110.8
H13A C13 H13B 108.9
N2 C14 C13 103.27(15)
N2 C14 H14A 111.1
C13 C14 H14A 111.1
N2 C14 H14B 111.1
C13 C14 H14B 111.1
H14A C14 H14B 109.1
C16 C15 C10 174.2(2)
C15 C16 C17 177.0(2)
O C17 C16 109.96(15)
O C17 C19 110.81(15)
C16 C17 C19 110.64(16)
O C17 C18 105.56(16)
C16 C17 C18 108.48(15)
C19 C17 C18 111.25(17)
C17 O H1O 104(2)
C17 C18 H18A 109.5
C17 C18 H18B 109.5
H18A C18 H18B 109.5
C17 C18 H18C 109.5
H18A C18 H18C 109.5
H18B C18 H18C 109.5
C17 C19 H19A 109.5
C17 C19 H19B 109.5
H19A C19 H19B 109.5
C17 C19 H19C 109.5
H19A C19 H19C 109.5
H19B C19 H19C 109.5

loop_
_geom_bond_atom_site_label_1
_geom_bond_atom_site_label_2
_geom_bond_distance
N1 C1 1.295(2)
N1 C9 1.379(2)
C1 C2 1.431(2)
C1 Cl 1.7422(18)
C2 C3 1.374(3)
C2 C10 1.514(2)
C3 C4 1.416(3)
C3 H3 0.9500
C4 C9 1.418(2)
C4 C5 1.421(2)
C5 C6 1.365(3)
C5 H5 0.9500
C6 C7 1.416(3)
C6 H6 0.9500
C7 C8 1.375(3)
C7 H7 0.9500
C8 C9 1.409(3)
C8 H8 0.9500
C10 N2 1.471(2)
C10 C15 1.482(2)
C10 H10 1.0000
N2 C11 1.459(2)
N2 C14 1.461(2)
C11 C12 1.523(3)
C11 H11A 0.9900
C11 H11B 0.9900
C12 C13 1.541(3)
C12 H12A 0.9900
C12 H12B 0.9900
C13 C14 1.534(3)
C13 H13A 0.9900
C13 H13B 0.9900
C14 H14A 0.9900
C14 H14B 0.9900
C15 C16 1.193(3)
C16 C17 1.486(2)
C17 O 1.429(2)
C17 C19 1.524(3)
C17 C18 1.528(3)
O H1O 0.84(3)
C18 H18A 0.9800
C18 H18B 0.9800
C18 H18C 0.9800
C19 H19A 0.9800
C19 H19B 0.9800
C19 H19C 0.9800

loop_
_geom_hbond_atom_site_label_D
_geom_hbond_atom_site_label_H
_geom_hbond_atom_site_label_A
_geom_hbond_distance_DH
_geom_hbond_distance_HA
_geom_hbond_distance_DA
_geom_hbond_angle_DHA
_geom_hbond_site_symmetry_A
O H1O N1 0.84(3) 2.12(3) 2.896(2) 153(3) 4_656

loop_
_geom_torsion_atom_site_label_1
_geom_torsion_atom_site_label_2
_geom_torsion_atom_site_label_3
_geom_torsion_atom_site_label_4
_geom_torsion
C9 N1 C1 C2 -1.4(3)
C9 N1 C1 Cl 176.86(13)
N1 C1 C2 C3 1.1(3)
Cl C1 C2 C3 -177.06(13)
N1 C1 C2 C10 -179.43(16)
Cl C1 C2 C10 2.4(2)
C1 C2 C3 C4 0.5(2)
C10 C2 C3 C4 -178.97(15)
C2 C3 C4 C9 -1.6(2)
C2 C3 C4 C5 179.45(17)
C3 C4 C5 C6 178.53(17)
C9 C4 C5 C6 -0.4(3)
C4 C5 C6 C7 -0.5(3)
C5 C6 C7 C8 1.2(3)
C6 C7 C8 C9 -1.0(3)
C1 N1 C9 C8 179.80(17)
C1 N1 C9 C4 0.1(3)
C7 C8 C9 N1 -179.69(17)
C7 C8 C9 C4 0.0(3)
C3 C4 C9 N1 1.4(2)
C5 C4 C9 N1 -179.65(16)
C3 C4 C9 C8 -178.36(17)
C5 C4 C9 C8 0.6(3)
C3 C2 C10 N2 -111.28(18)
C1 C2 C10 N2 69.3(2)
C3 C2 C10 C15 16.4(2)
C1 C2 C10 C15 -163.07(16)
C15 C10 N2 C11 72.08(19)
C2 C10 N2 C11 -159.92(14)
C15 C10 N2 C14 -48.6(2)
C2 C10 N2 C14 79.36(18)
C14 N2 C11 C12 -46.28(17)
C10 N2 C11 C12 -173.29(14)
N2 C11 C12 C13 31.34(18)
C11 C12 C13 C14 -6.26(19)
C11 N2 C14 C13 42.02(18)
C10 N2 C14 C13 167.53(15)
C12 C13 C14 N2 -20.99(19)
